data_7042003
loop_
_publ_author_name
'Diehl, Tobias'
'Krause, Melanie T. S.'
'Ueberlein, Sven'
'Becker, Stefanie'
'Trommer, Aline'
'Schnakenburg, Gregor'
'Engeser, Marianne'

_publ_section_title
;
 Synthesis of hydroxyl-functionalized N-heterocyclic carbene gold(i)
 complexes and peptide conjugates.
;
_journal_issue 9
_journal_name_full 'Dalton transactions (Cambridge, England : 2003)'
_journal_page_first 2988
_journal_page_last 2997
_journal_paper_doi 10.1039/c6dt04834j
_journal_volume 46
_journal_year 2017
_chemical_formula_moiety 'C14 H24 Au N4 O2, F6 P'
_chemical_formula_sum 'C14 H24 Au F6 N4 O2 P'
_chemical_formula_weight 622.31
_space_group_crystal_system triclinic
_space_group_IT_number 2
_space_group_name_Hall '-P 1'
_space_group_name_H-M_alt 'P -1'
_symmetry_space_group_name_Hall '-P 1'
_symmetry_space_group_name_H-M 'P -1'
_atom_sites_solution_hydrogens geom
_audit_creation_date 2017-01-11
_audit_creation_method
;
Olex2 1.2
(compiled 2017.01.04 svn.r3372 for OlexSys, GUI svn.r5289)
;
_audit_update_record
;
2017-01-18 deposited with the CCDC.
2017-02-09 downloaded from the CCDC.
;
_cell_angle_alpha 97.617(2)
_cell_angle_beta 110.139(2)
_cell_angle_gamma 108.416(2)
_cell_formula_units_Z 2
_cell_length_a 8.9762(5)
_cell_length_b 10.6031(5)
_cell_length_c 12.2023(6)
_cell_measurement_reflns_used 9868
_cell_measurement_temperature 123(2)
_cell_measurement_theta_max 30.236
_cell_measurement_theta_min 2.393
_cell_volume 995.83(9)
_computing_cell_refinement 'SAINT V7.66A (?, 2016)'
_computing_data_collection 'HKL Denzo and Scalepack (Otwinowski & Minor 1997)'
_computing_data_reduction 'SAINT V7.66A (?, 2016)'
_computing_molecular_graphics 'DIAMOND (Brandenburg, 1999)'
_computing_publication_material 'SHELXL-2014 (Sheldrick, 2014)'
_computing_structure_refinement 'SHELXL-2014 (Sheldrick, 2014)'
_computing_structure_solution 'SHELXT 2014/5 (Sheldrick, 2014)'
_diffrn_ambient_temperature 123(2)
_diffrn_detector CCD
_diffrn_detector_area_resol_mean 9
_diffrn_detector_type 'area detector'
_diffrn_measured_fraction_theta_full 0.998
_diffrn_measured_fraction_theta_max 0.999
_diffrn_measurement_device '95mm CCD camera on \k-goniostat'
_diffrn_measurement_device_type 'Nonius KappaCCD'
_diffrn_measurement_method '\w and \f scans'
_diffrn_radiation_monochromator graphite
_diffrn_radiation_probe x-ray
_diffrn_radiation_type MoK\a
_diffrn_radiation_wavelength 0.71073
_diffrn_reflns_av_R_equivalents 0.0432
_diffrn_reflns_av_unetI/netI 0.0238
_diffrn_reflns_Laue_measured_fraction_full 0.998
_diffrn_reflns_Laue_measured_fraction_max 0.999
_diffrn_reflns_limit_h_max 11
_diffrn_reflns_limit_h_min -11
_diffrn_reflns_limit_k_max 14
_diffrn_reflns_limit_k_min -14
_diffrn_reflns_limit_l_max 16
_diffrn_reflns_limit_l_min -16
_diffrn_reflns_number 44090
_diffrn_reflns_point_group_measured_fraction_full 0.998
_diffrn_reflns_point_group_measured_fraction_max 0.999
_diffrn_reflns_theta_full 25.242
_diffrn_reflns_theta_max 28.000
_diffrn_reflns_theta_min 2.925
_diffrn_source 'sealed X-ray tube'
_diffrn_standards_number 0
_exptl_absorpt_coefficient_mu 7.539
_exptl_absorpt_correction_T_max 0.7463
_exptl_absorpt_correction_T_min 0.5589
_exptl_absorpt_correction_type multi-scan
_exptl_absorpt_process_details
;
SADABS-2008/1 (Bruker,2008) was used for absorption correction. wR2(int) 
was 0.0928 before and 0.0546 after correction. The Ratio of minimum 
to maximum transmission is 0.7489. The \l/2 correction factor is Not present.
;
_exptl_crystal_colour colourless
_exptl_crystal_density_diffrn 2.075
_exptl_crystal_description block
_exptl_crystal_F_000 600
_exptl_crystal_size_max 0.24
_exptl_crystal_size_mid 0.16
_exptl_crystal_size_min 0.14
_refine_diff_density_max 1.061
_refine_diff_density_min -1.048
_refine_diff_density_rms 0.115
_refine_ls_extinction_method none
_refine_ls_goodness_of_fit_ref 1.065
_refine_ls_hydrogen_treatment mixed
_refine_ls_matrix_type full
_refine_ls_number_parameters 259
_refine_ls_number_reflns 4787
_refine_ls_number_restraints 108
_refine_ls_restrained_S_all 1.053
_refine_ls_R_factor_all 0.0247
_refine_ls_R_factor_gt 0.0193
_refine_ls_shift/su_max 0.005
_refine_ls_shift/su_mean 0.000
_refine_ls_structure_factor_coef Fsqd
_refine_ls_weighting_details 'w=1/[\s^2^(Fo^2^)+(0.0089P)^2^+1.7358P] where P=(Fo^2^+2Fc^2^)/3'
_refine_ls_weighting_scheme calc
_refine_ls_wR_factor_gt 0.0383
_refine_ls_wR_factor_ref 0.0400
_reflns_Friedel_coverage 0.000
_reflns_number_gt 4359
_reflns_number_total 4787
_reflns_threshold_expression 'I > 2\s(I)'
_cod_data_source_file c6dt04834j2.cif
_cod_data_source_block 2634
_cod_depositor_comments 'Adding full bibliography for 7042003--7042010.cif.'
_cod_database_code 7042003
_shelx_shelxl_version_number 2014/7
_shelx_space_group_comment
;
The symmetry employed for this shelxl refinement is uniquely defined
by the following loop, which should always be used as a source of
symmetry information in preference to the above space-group names.
They are only intended as comments.
;
_shelx_estimated_absorpt_t_max 0.418
_shelx_estimated_absorpt_t_min 0.265
_olex2_refinement_description
;
1. Fixed Uiso
 At 1.2 times of:
  All C(H) groups, All C(H,H) groups, All C(H,H,H) groups, All O(H) groups
2. Uiso/Uaniso restraints and constraints
Uanis(C2) \\sim Ueq, Uanis(C4) \\sim Ueq, Uanis(C5) \\sim Ueq, Uanis(C6) \\sim
Ueq, Uanis(C7) \\sim Ueq, Uanis(C8) \\sim Ueq, Uanis(C9) \\sim Ueq, Uanis(C11)
\\sim Ueq, Uanis(C13) \\sim Ueq, Uanis(C14) \\sim Ueq, Uanis(C15) \\sim Ueq,
Uanis(C16) \\sim Ueq, Uanis(C17) \\sim Ueq, Uanis(C18) \\sim Ueq: with sigma of
0.02 and sigma for terminal atoms of 0.04
Uanis(N1) \\sim Ueq, Uanis(N3) \\sim Ueq, Uanis(N10) \\sim Ueq, Uanis(N12)
\\sim Ueq: with sigma of 0.02 and sigma for terminal atoms of 0.04
3. Others
 Fixed Sof: H1B(0.5) H1A(0.5) H2B(0.5) H2A(0.5)
4.a Secondary CH2 refined with riding coordinates:
 C6(H6A,H6B), C7(H7A,H7B), C8(H8A,H8B), C15(H15A,H15B), C16(H16A,H16B),
 C17(H17A,H17B)
4.b Aromatic/amide H refined with riding coordinates:
 C4(H4), C5(H5), C13(H13), C14(H14)
4.c Tetrahedral OH refined as rotating group:
 O1(H1B), O1(H1A), O2(H2B), O2(H2A)
4.d Idealised Me refined as rotating group:
 C9(H9A,H9B,H9C), C18(H18A,H18B,H18C)
;
_olex2_submission_special_instructions 'No special instructions were received'

loop_
_space_group_symop_operation_xyz
'x, y, z'
'-x, -y, -z'

loop_
_atom_site_label
_atom_site_type_symbol
_atom_site_fract_x
_atom_site_fract_y
_atom_site_fract_z
_atom_site_U_iso_or_equiv
_atom_site_adp_type
_atom_site_occupancy
_atom_site_site_symmetry_order
_atom_site_calc_flag
_atom_site_refinement_flags_posn
_atom_site_refinement_flags_adp
_atom_site_refinement_flags_occupancy
_atom_site_disorder_assembly
_atom_site_disorder_group
C2 C 0.5419(4) 0.4939(3) 0.6571(2) 0.0197(5) Uani 1 1 d . U . . .
C4 C 0.3822(4) 0.2683(3) 0.5677(3) 0.0262(6) Uani 1 1 d . U . . .
H4 H 0.2887 0.1812 0.5387 0.031 Uiso 1 1 calc R . . . .
C5 C 0.5318(4) 0.2958(3) 0.5564(3) 0.0250(6) Uani 1 1 d . U . . .
H5 H 0.5646 0.2320 0.5179 0.030 Uiso 1 1 calc R . . . .
C6 C 0.8068(4) 0.5092(3) 0.6269(3) 0.0254(6) Uani 1 1 d . U . . .
H6A H 0.8177 0.5984 0.6071 0.031 Uiso 1 1 calc R . . . .
H6B H 0.8330 0.4539 0.5696 0.031 Uiso 1 1 calc R . . . .
C7 C 0.9381(4) 0.5364(3) 0.7574(3) 0.0282(7) Uani 1 1 d . U . . .
H7A H 1.0552 0.5891 0.7642 0.034 Uiso 1 1 calc R . . . .
H7B H 0.9136 0.5939 0.8143 0.034 Uiso 1 1 calc R . . . .
C8 C 0.9339(4) 0.4059(3) 0.7935(3) 0.0303(7) Uani 1 1 d . U . . .
H8A H 0.8140 0.3481 0.7778 0.036 Uiso 1 1 calc R . . . .
H8B H 0.9717 0.3534 0.7429 0.036 Uiso 1 1 calc R . . . .
C9 C 0.2548(4) 0.4057(4) 0.6637(3) 0.0330(7) Uani 1 1 d . U . . .
H9A H 0.2609 0.5004 0.6701 0.040 Uiso 1 1 calc GR . . . .
H9B H 0.2707 0.3856 0.7421 0.040 Uiso 1 1 calc GR . . . .
H9C H 0.1421 0.3411 0.6020 0.040 Uiso 1 1 calc GR . . . .
C11 C 0.7304(3) 0.8866(3) 0.8594(2) 0.0187(5) Uani 1 1 d . U . . .
C13 C 0.8663(4) 1.1155(3) 0.9387(3) 0.0234(6) Uani 1 1 d . U . . .
H13 H 0.9232 1.2103 0.9456 0.028 Uiso 1 1 calc R . . . .
C14 C 0.8334(4) 1.0617(3) 1.0258(3) 0.0231(6) Uani 1 1 d . U . . .
H14 H 0.8618 1.1111 1.1059 0.028 Uiso 1 1 calc R . . . .
C15 C 0.6861(3) 0.8210(3) 1.0376(3) 0.0208(6) Uani 1 1 d . U . . .
H15A H 0.7649 0.8525 1.1246 0.025 Uiso 1 1 calc R . . . .
H15B H 0.6844 0.7305 1.0028 0.025 Uiso 1 1 calc R . . . .
C16 C 0.5056(4) 0.8043(3) 1.0248(3) 0.0225(6) Uani 1 1 d . U . . .
H16A H 0.5102 0.8916 1.0693 0.027 Uiso 1 1 calc R . . . .
H16B H 0.4305 0.7855 0.9382 0.027 Uiso 1 1 calc R . . . .
C17 C 0.4289(4) 0.6883(3) 1.0734(3) 0.0263(6) Uani 1 1 d . U . . .
H17A H 0.5134 0.6981 1.1550 0.032 Uiso 1 1 calc R . . . .
H17B H 0.3253 0.6946 1.0815 0.032 Uiso 1 1 calc R . . . .
C18 C 0.8084(4) 1.0199(3) 0.7209(3) 0.0268(6) Uani 1 1 d . U . . .
H18A H 0.7131 1.0438 0.6743 0.032 Uiso 1 1 calc GR . . . .
H18B H 0.7985 0.9322 0.6752 0.032 Uiso 1 1 calc GR . . . .
H18C H 0.9181 1.0927 0.7354 0.032 Uiso 1 1 calc GR . . . .
N1 N 0.6291(3) 0.4353(2) 0.6117(2) 0.0205(5) Uani 1 1 d . U . . .
N3 N 0.3898(3) 0.3907(2) 0.6294(2) 0.0222(5) Uani 1 1 d . U . . .
N10 N 0.7503(3) 0.9207(2) 0.9758(2) 0.0191(5) Uani 1 1 d . U . . .
N12 N 0.8017(3) 1.0063(2) 0.8373(2) 0.0202(5) Uani 1 1 d . U . . .
O1 O 1.0419(3) 0.4319(3) 0.9186(2) 0.0385(6) Uani 1 1 d . . . . .
H1B H 1.1455 0.4697 0.9301 0.046 Uiso 0.5 1 calc GR . P A -1
H1A H 1.0252 0.4906 0.9611 0.013(16) Uiso 0.5 1 calc GR . P B -2
O2 O 0.3825(3) 0.5557(2) 0.9954(3) 0.0432(6) Uani 1 1 d . . . . .
H2B H 0.4719 0.5458 0.9958 0.052 Uiso 0.5 1 calc GR . P C -1
H2A H 0.2845 0.5027 0.9864 0.04(2) Uiso 0.5 1 calc GR . P D -2
F1 F 0.8353(3) 0.2792(2) 0.4287(2) 0.0511(6) Uani 1 1 d . . . . .
F2 F 0.7010(3) 0.1331(3) 0.24175(19) 0.0579(6) Uani 1 1 d . . . . .
F3 F 0.6237(3) 0.0729(3) 0.3906(3) 0.0642(7) Uani 1 1 d . . . . .
F4 F 0.8964(3) 0.1107(3) 0.50473(19) 0.0592(6) Uani 1 1 d . . . . .
F5 F 0.9737(3) 0.1706(2) 0.3567(2) 0.0527(6) Uani 1 1 d . . . . .
F6 F 0.7644(3) -0.03440(19) 0.31778(18) 0.0400(5) Uani 1 1 d . . . . .
P P 0.79813(10) 0.12184(8) 0.37334(7) 0.02213(15) Uani 1 1 d . . . . .
Au Au 0.63031(2) 0.69167(2) 0.75333(2) 0.01974(4) Uani 1 1 d . . . . .

loop_
_atom_site_aniso_label
_atom_site_aniso_U_11
_atom_site_aniso_U_22
_atom_site_aniso_U_33
_atom_site_aniso_U_23
_atom_site_aniso_U_13
_atom_site_aniso_U_12
C2 0.0243(14) 0.0203(13) 0.0149(13) 0.0046(11) 0.0084(11) 0.0085(11)
C4 0.0351(17) 0.0169(14) 0.0164(13) 0.0020(11) 0.0066(12) 0.0026(12)
C5 0.0363(17) 0.0168(13) 0.0181(14) 0.0026(11) 0.0092(12) 0.0085(12)
C6 0.0299(16) 0.0248(15) 0.0267(15) 0.0078(12) 0.0180(13) 0.0098(13)
C7 0.0220(15) 0.0251(15) 0.0371(17) 0.0077(13) 0.0138(13) 0.0070(12)
C8 0.0237(15) 0.0283(16) 0.0376(18) 0.0081(14) 0.0133(14) 0.0079(13)
C9 0.0213(15) 0.0439(19) 0.0277(16) 0.0035(14) 0.0105(13) 0.0070(14)
C11 0.0153(12) 0.0208(13) 0.0211(13) 0.0043(11) 0.0068(11) 0.0094(11)
C13 0.0192(14) 0.0174(13) 0.0288(15) -0.0010(12) 0.0076(12) 0.0066(11)
C14 0.0200(14) 0.0202(14) 0.0245(14) -0.0013(11) 0.0071(11) 0.0071(11)
C15 0.0195(13) 0.0220(14) 0.0221(14) 0.0053(11) 0.0085(11) 0.0098(11)
C16 0.0197(13) 0.0238(14) 0.0249(14) 0.0052(12) 0.0088(11) 0.0108(12)
C17 0.0236(15) 0.0263(15) 0.0302(16) 0.0053(13) 0.0128(13) 0.0101(12)
C18 0.0308(16) 0.0261(15) 0.0237(15) 0.0058(12) 0.0141(13) 0.0083(13)
N1 0.0273(12) 0.0169(11) 0.0188(11) 0.0049(9) 0.0116(10) 0.0081(10)
N3 0.0211(12) 0.0236(12) 0.0167(11) 0.0024(10) 0.0068(9) 0.0043(10)
N10 0.0177(11) 0.0172(11) 0.0206(11) 0.0009(9) 0.0070(9) 0.0072(9)
N12 0.0178(11) 0.0195(12) 0.0226(12) 0.0030(9) 0.0085(9) 0.0073(9)
O1 0.0259(12) 0.0350(14) 0.0396(14) 0.0126(11) 0.0018(10) 0.0049(11)
O2 0.0399(14) 0.0216(11) 0.0638(17) -0.0016(11) 0.0301(14) 0.0020(11)
F1 0.0670(15) 0.0296(11) 0.0574(14) -0.0032(10) 0.0287(12) 0.0222(11)
F2 0.0809(17) 0.0641(15) 0.0292(11) 0.0158(11) 0.0079(11) 0.0440(14)
F3 0.0405(13) 0.0674(16) 0.0870(19) 0.0046(14) 0.0438(13) 0.0109(12)
F4 0.0784(17) 0.0634(15) 0.0236(10) 0.0128(10) 0.0066(11) 0.0277(13)
F5 0.0422(12) 0.0379(12) 0.0917(18) 0.0166(12) 0.0465(13) 0.0122(10)
F6 0.0534(12) 0.0229(9) 0.0409(11) 0.0045(8) 0.0218(10) 0.0104(9)
P 0.0234(4) 0.0229(4) 0.0198(4) 0.0029(3) 0.0106(3) 0.0078(3)
Au 0.01987(6) 0.01759(6) 0.01949(6) 0.00090(4) 0.00691(4) 0.00738(4)

loop_
_atom_type_symbol
_atom_type_description
_atom_type_scat_dispersion_real
_atom_type_scat_dispersion_imag
_atom_type_scat_source
C C 0.0033 0.0016 'International Tables Vol C Tables 4.2.6.8 and 6.1.1.4'
H H 0.0000 0.0000 'International Tables Vol C Tables 4.2.6.8 and 6.1.1.4'
Au Au -2.0133 8.8022 'International Tables Vol C Tables 4.2.6.8 and 6.1.1.4'
F F 0.0171 0.0103 'International Tables Vol C Tables 4.2.6.8 and 6.1.1.4'
N N 0.0061 0.0033 'International Tables Vol C Tables 4.2.6.8 and 6.1.1.4'
O O 0.0106 0.0060 'International Tables Vol C Tables 4.2.6.8 and 6.1.1.4'
P P 0.1023 0.0942 'International Tables Vol C Tables 4.2.6.8 and 6.1.1.4'

loop_
_geom_angle_atom_site_label_1
_geom_angle_atom_site_label_2
_geom_angle_atom_site_label_3
_geom_angle
N1 C2 Au 126.3(2)
N3 C2 N1 105.2(2)
N3 C2 Au 128.4(2)
C5 C4 H4 126.5
C5 C4 N3 107.0(2)
N3 C4 H4 126.5
C4 C5 H5 126.7
C4 C5 N1 106.7(3)
N1 C5 H5 126.7
H6A C6 H6B 107.9
C7 C6 H6A 109.3
C7 C6 H6B 109.3
N1 C6 H6A 109.3
N1 C6 H6B 109.3
N1 C6 C7 111.8(2)
C6 C7 H7A 109.0
C6 C7 H7B 109.0
H7A C7 H7B 107.8
C8 C7 C6 112.7(3)
C8 C7 H7A 109.0
C8 C7 H7B 109.0
C7 C8 H8A 109.1
C7 C8 H8B 109.1
H8A C8 H8B 107.8
O1 C8 C7 112.4(3)
O1 C8 H8A 109.1
O1 C8 H8B 109.1
H9A C9 H9B 109.5
H9A C9 H9C 109.5
H9B C9 H9C 109.5
N3 C9 H9A 109.5
N3 C9 H9B 109.5
N3 C9 H9C 109.5
N10 C11 Au 124.8(2)
N12 C11 N10 105.3(2)
N12 C11 Au 129.8(2)
C14 C13 H13 126.5
C14 C13 N12 106.9(2)
N12 C13 H13 126.5
C13 C14 H14 126.8
C13 C14 N10 106.4(2)
N10 C14 H14 126.8
H15A C15 H15B 108.0
C16 C15 H15A 109.3
C16 C15 H15B 109.3
N10 C15 H15A 109.3
N10 C15 H15B 109.3
N10 C15 C16 111.5(2)
C15 C16 H16A 109.2
C15 C16 H16B 109.2
H16A C16 H16B 107.9
C17 C16 C15 111.8(2)
C17 C16 H16A 109.2
C17 C16 H16B 109.2
C16 C17 H17A 109.3
C16 C17 H17B 109.3
H17A C17 H17B 107.9
O2 C17 C16 111.7(2)
O2 C17 H17A 109.3
O2 C17 H17B 109.3
H18A C18 H18B 109.5
H18A C18 H18C 109.5
H18B C18 H18C 109.5
N12 C18 H18A 109.5
N12 C18 H18B 109.5
N12 C18 H18C 109.5
C2 N1 C5 110.5(2)
C2 N1 C6 123.9(2)
C5 N1 C6 125.5(2)
C2 N3 C4 110.6(2)
C2 N3 C9 124.5(2)
C4 N3 C9 124.8(3)
C11 N10 C14 110.7(2)
C11 N10 C15 124.1(2)
C14 N10 C15 125.2(2)
C11 N12 C13 110.8(2)
C11 N12 C18 124.6(2)
C13 N12 C18 124.6(2)
C8 O1 H1B 109.5
C8 O1 H1A 109.5
C17 O2 H2B 109.5
C17 O2 H2A 109.5
F2 P F1 89.95(13)
F2 P F3 90.78(15)
F2 P F5 89.57(14)
F2 P F6 90.07(12)
F3 P F1 90.59(13)
F3 P F5 179.63(16)
F3 P F6 90.49(12)
F4 P F1 90.12(13)
F4 P F2 179.62(15)
F4 P F3 89.59(15)
F4 P F5 90.06(14)
F4 P F6 89.85(12)
F5 P F1 89.53(12)
F5 P F6 89.39(11)
F6 P F1 178.92(12)
C2 Au C11 175.93(11)

loop_
_geom_bond_atom_site_label_1
_geom_bond_atom_site_label_2
_geom_bond_distance
C2 N1 1.348(3)
C2 N3 1.348(4)
C2 Au 2.015(3)
C4 H4 0.9500
C4 C5 1.341(4)
C4 N3 1.380(4)
C5 H5 0.9500
C5 N1 1.385(4)
C6 H6A 0.9900
C6 H6B 0.9900
C6 C7 1.542(4)
C6 N1 1.470(4)
C7 H7A 0.9900
C7 H7B 0.9900
C7 C8 1.501(4)
C8 H8A 0.9900
C8 H8B 0.9900
C8 O1 1.431(4)
C9 H9A 0.9800
C9 H9B 0.9800
C9 H9C 0.9800
C9 N3 1.457(4)
C11 N10 1.353(3)
C11 N12 1.337(4)
C11 Au 2.018(3)
C13 H13 0.9500
C13 C14 1.347(4)
C13 N12 1.381(4)
C14 H14 0.9500
C14 N10 1.380(4)
C15 H15A 0.9900
C15 H15B 0.9900
C15 C16 1.523(4)
C15 N10 1.464(4)
C16 H16A 0.9900
C16 H16B 0.9900
C16 C17 1.509(4)
C17 H17A 0.9900
C17 H17B 0.9900
C17 O2 1.435(4)
C18 H18A 0.9800
C18 H18B 0.9800
C18 H18C 0.9800
C18 N12 1.466(4)
O1 H1B 0.8400
O1 H1A 0.8400
O2 H2B 0.8400
O2 H2A 0.8400
F1 P 1.596(2)
F2 P 1.583(2)
F3 P 1.583(2)
F4 P 1.583(2)
F5 P 1.589(2)
F6 P 1.5936(19)

loop_
_geom_hbond_atom_site_label_D
_geom_hbond_atom_site_label_H
_geom_hbond_atom_site_label_A
_geom_hbond_distance_DH
_geom_hbond_distance_HA
_geom_hbond_distance_DA
_geom_hbond_angle_DHA
_geom_hbond_site_symmetry_A
O1 H1B O2 0.84 1.84 2.667(3) 165.6 1_655
O2 H2A O1 0.84 1.89 2.667(3) 154.3 1_455

loop_
_geom_torsion_atom_site_label_1
_geom_torsion_atom_site_label_2
_geom_torsion_atom_site_label_3
_geom_torsion_atom_site_label_4
_geom_torsion
C4 C5 N1 C2 0.2(3)
C4 C5 N1 C6 176.4(3)
C5 C4 N3 C2 -0.2(3)
C5 C4 N3 C9 -178.2(3)
C6 C7 C8 O1 -173.5(2)
C7 C6 N1 C2 73.3(3)
C7 C6 N1 C5 -102.5(3)
C13 C14 N10 C11 -0.4(3)
C13 C14 N10 C15 -178.3(2)
C14 C13 N12 C11 -0.2(3)
C14 C13 N12 C18 179.0(3)
C15 C16 C17 O2 -72.2(3)
C16 C15 N10 C11 -91.5(3)
C16 C15 N10 C14 86.1(3)
N1 C2 N3 C4 0.3(3)
N1 C2 N3 C9 178.3(3)
N1 C6 C7 C8 60.7(3)
N3 C2 N1 C5 -0.3(3)
N3 C2 N1 C6 -176.6(2)
N3 C4 C5 N1 0.0(3)
N10 C11 N12 C13 0.0(3)
N10 C11 N12 C18 -179.3(2)
N10 C15 C16 C17 172.3(2)
N12 C11 N10 C14 0.3(3)
N12 C11 N10 C15 178.1(2)
N12 C13 C14 N10 0.4(3)
Au C2 N1 C5 176.7(2)
Au C2 N1 C6 0.4(4)
Au C2 N3 C4 -176.6(2)
Au C2 N3 C9 1.4(4)
Au C11 N10 C14 175.73(19)
Au C11 N10 C15 -6.4(4)
Au C11 N12 C13 -175.2(2)
Au C11 N12 C18 5.6(4)
